data_4328333
loop_
_publ_author_name
'Ying Yang'
'Haipu Li'
'Chen Wang'
'Herbert W. Roesky'

_publ_contact_author
;
Herbert W. ROESKY
;
_publ_contact_author_address
;
Institut fuer Anorganische Chemie
Universitaet Goettingen
Tammannstrasse 4, 37077 Goettingen (Germany)
;
_publ_contact_author_email hroesky@gwdg.de
_publ_section_title
;
 Studies of the Ligand Effect on the Synthesis of Dialuminoxanes by
 Various \b-Diketiminato Ligands
;
_journal_name_full 'Inorganic Chemistry'
_journal_page_first 2204
_journal_page_last 2211
_journal_paper_doi 10.1021/ic2021879
_journal_volume 51
_journal_year 2012
_chemical_formula_sum 'C51 H58 Al2 N4 O2'
_chemical_formula_weight 812.97
_chemical_name_common '[LAlMe(OH)]2'
_chemical_name_systematic
; 
 ? 
;
_space_group_IT_number 2
_symmetry_cell_setting triclinic
_symmetry_space_group_name_Hall '-P 1'
_symmetry_space_group_name_H-M 'P -1'
_atom_sites_solution_hydrogens geom
_atom_sites_solution_primary direct
_atom_sites_solution_secondary difmap
_audit_creation_method SHELXL-97
_cell_angle_alpha 97.079(3)
_cell_angle_beta 99.295(4)
_cell_angle_gamma 97.420(4)
_cell_formula_units_Z 2
_cell_length_a 10.3704(5)
_cell_length_b 13.0385(5)
_cell_length_c 17.7046(7)
_cell_measurement_reflns_used 7831
_cell_measurement_temperature 173(2)
_cell_measurement_theta_max 28.9859
_cell_measurement_theta_min 3.0272
_cell_volume 2317.17(18)
_computing_cell_refinement
;
CrysAlisPro, Oxford Diffraction Ltd.,
Version 1.171.34.44 (release 25-10-2010 CrysAlis171 .NET)
(compiled Oct 25 2010,18:11:34)
;
_computing_data_collection
;
CrysAlisPro, Oxford Diffraction Ltd.,
Version 1.171.34.44 (release 25-10-2010 CrysAlis171 .NET)
(compiled Oct 25 2010,18:11:34)
;
_computing_data_reduction
;
CrysAlisPro, Oxford Diffraction Ltd.,
Version 1.171.34.44 (release 25-10-2010 CrysAlis171 .NET)
(compiled Oct 25 2010,18:11:34)
;
_computing_molecular_graphics 'Bruker SHELXTL'
_computing_publication_material 'Bruker SHELXTL'
_computing_structure_refinement 'SHELXL-97 (Sheldrick, 1997)'
_computing_structure_solution 'SHELXS-97 (Sheldrick, 1990)'
_diffrn_ambient_temperature 173(2)
_diffrn_detector_area_resol_mean 16.1903
_diffrn_measured_fraction_theta_full 0.996
_diffrn_measured_fraction_theta_max 0.996
_diffrn_measurement_device_type 'Xcalibur, Sapphire3, Gemini ultra'
_diffrn_measurement_method '\w scans'
_diffrn_radiation_monochromator graphite
_diffrn_radiation_source 'Enhance (Mo) X-ray Source'
_diffrn_radiation_type 'Mo K\a'
_diffrn_radiation_wavelength 0.71073
_diffrn_reflns_av_R_equivalents 0.0361
_diffrn_reflns_av_sigmaI/netI 0.0534
_diffrn_reflns_limit_h_max 11
_diffrn_reflns_limit_h_min -12
_diffrn_reflns_limit_k_max 15
_diffrn_reflns_limit_k_min -15
_diffrn_reflns_limit_l_max 19
_diffrn_reflns_limit_l_min -21
_diffrn_reflns_number 17115
_diffrn_reflns_theta_full 25.00
_diffrn_reflns_theta_max 25.00
_diffrn_reflns_theta_min 3.03
_exptl_absorpt_coefficient_mu 0.106
_exptl_absorpt_correction_T_max 0.9792
_exptl_absorpt_correction_T_min 0.9393
_exptl_absorpt_correction_type multi-scan
_exptl_absorpt_process_details
;
CrysAlisPro, Oxford Diffraction Ltd.,
Version 1.171.34.44 (release 25-10-2010 CrysAlis171 .NET)
(compiled Oct 25 2010,18:11:34)
empirical absorption correction using spherical harmonics,
 implemented in SCALE3 ABSPACK scaling algorithm.
;
_exptl_crystal_colour Colorless
_exptl_crystal_density_diffrn 1.165
_exptl_crystal_description Block
_exptl_crystal_F_000 868
_exptl_crystal_size_max 0.60
_exptl_crystal_size_mid 0.50
_exptl_crystal_size_min 0.20
_refine_diff_density_max 0.526
_refine_diff_density_min -0.319
_refine_diff_density_rms 0.051
_refine_ls_extinction_method none
_refine_ls_goodness_of_fit_ref 1.082
_refine_ls_hydrogen_treatment constr
_refine_ls_matrix_type full
_refine_ls_number_parameters 582
_refine_ls_number_reflns 8135
_refine_ls_number_restraints 79
_refine_ls_restrained_S_all 1.111
_refine_ls_R_factor_all 0.0705
_refine_ls_R_factor_gt 0.0555
_refine_ls_shift/su_max 0.001
_refine_ls_shift/su_mean 0.000
_refine_ls_structure_factor_coef Fsqd
_refine_ls_weighting_details 'calc w=1/[\s^2^(Fo^2^)+(0.0609P)^2^+1.1980P] where P=(Fo^2^+2Fc^2^)/3'
_refine_ls_weighting_scheme calc
_refine_ls_wR_factor_gt 0.1343
_refine_ls_wR_factor_ref 0.1414
_reflns_number_gt 6766
_reflns_number_total 8135
_reflns_threshold_expression >2sigma(I)
_cod_data_source_file ic2021879_si_002_06.cif
_cod_data_source_block compound08
_cod_original_cell_volume 2317.17(17)
_cod_database_code 4328333

loop_
_symmetry_equiv_pos_as_xyz
'x, y, z'
'-x, -y, -z'

loop_
_atom_site_label
_atom_site_type_symbol
_atom_site_fract_x
_atom_site_fract_y
_atom_site_fract_z
_atom_site_U_iso_or_equiv
_atom_site_adp_type
_atom_site_occupancy
_atom_site_symmetry_multiplicity
_atom_site_calc_flag
_atom_site_refinement_flags
Al1 Al 0.91246(6) 0.94219(5) 0.92758(4) 0.02039(17) Uani 1 1 d .
N1 N 0.84608(19) 1.01722(14) 0.84098(11) 0.0245(4) Uani 1 1 d .
N2 N 0.98337(19) 0.84665(14) 0.85354(11) 0.0250(4) Uani 1 1 d .
O1 O 1.05317(17) 0.93171(12) 1.00543(9) 0.0326(4) Uani 1 1 d .
H1D H 1.0984 0.8733 1.0099 0.039 Uiso 1 1 calc R
C1 C 0.7209(3) 1.0201(2) 0.71031(15) 0.0441(7) Uani 1 1 d .
H1A H 0.6445 1.0419 0.7305 0.066 Uiso 1 1 calc R
H1B H 0.6902 0.9712 0.6622 0.066 Uiso 1 1 calc R
H1C H 0.7767 1.0816 0.7001 0.066 Uiso 1 1 calc R
C2 C 0.7999(2) 0.96715(18) 0.76920(13) 0.0279(5) Uani 1 1 d .
C3 C 0.8266(2) 0.86822(18) 0.74363(13) 0.0289(5) Uani 1 1 d .
H3 H 0.7734 0.8319 0.6969 0.035 Uiso 1 1 calc R
C4 C 0.9238(2) 0.81719(17) 0.77998(13) 0.0255(5) Uani 1 1 d .
C5 C 0.9664(3) 0.7288(2) 0.73058(14) 0.0368(6) Uani 1 1 d .
H5A H 1.0593 0.7476 0.7264 0.055 Uiso 1 1 calc R
H5B H 0.9115 0.7166 0.6789 0.055 Uiso 1 1 calc R
H5C H 0.9560 0.6651 0.7545 0.055 Uiso 1 1 calc R
C6 C 1.0966(3) 0.7968(2) 0.87765(13) 0.0341(6) Uani 1 1 d .
C7 C 1.0817(3) 0.7001(2) 0.90446(15) 0.0486(8) Uani 1 1 d .
C8 C 1.1942(5) 0.6551(3) 0.92408(18) 0.0734(13) Uani 1 1 d .
H8 H 1.1857 0.5889 0.9415 0.088 Uiso 1 1 calc R
C9 C 1.3174(5) 0.7036(4) 0.9189(2) 0.0887(16) Uani 1 1 d .
H9 H 1.3929 0.6709 0.9324 0.106 Uiso 1 1 calc R
C10 C 1.3306(3) 0.7994(4) 0.89431(19) 0.0718(12) Uani 1 1 d .
H10 H 1.4161 0.8334 0.8916 0.086 Uiso 1 1 calc R
C11 C 1.2215(3) 0.8473(3) 0.87327(15) 0.0459(7) Uani 1 1 d .
C12 C 1.2368(3) 0.9523(3) 0.8453(2) 0.0583(9) Uani 1 1 d .
H12A H 1.1788 0.9479 0.7951 0.087 Uiso 1 1 calc R
H12B H 1.3288 0.9723 0.8399 0.087 Uiso 1 1 calc R
H12C H 1.2126 1.0049 0.8829 0.087 Uiso 1 1 calc R
C13 C 0.9483(4) 0.6456(2) 0.9119(2) 0.0657(10) Uani 1 1 d .
H13A H 0.9558 0.5745 0.9228 0.099 Uiso 1 1 calc R
H13B H 0.8859 0.6423 0.8635 0.099 Uiso 1 1 calc R
H13C H 0.9162 0.6844 0.9543 0.099 Uiso 1 1 calc R
C14 C 0.8300(3) 1.12587(18) 0.85396(13) 0.0298(5) Uani 1 1 d .
C15 C 0.7164(3) 1.15503(19) 0.87800(15) 0.0362(6) Uani 1 1 d .
C16 C 0.7053(3) 1.2612(2) 0.88988(16) 0.0463(7) Uani 1 1 d .
H16 H 0.6281 1.2818 0.9058 0.056 Uiso 1 1 calc R
C17 C 0.8025(4) 1.3359(2) 0.87912(17) 0.0533(9) Uani 1 1 d .
H17 H 0.7931 1.4077 0.8878 0.064 Uiso 1 1 calc R
C18 C 0.9141(4) 1.3070(2) 0.85570(17) 0.0526(8) Uani 1 1 d .
H18 H 0.9819 1.3595 0.8486 0.063 Uiso 1 1 calc R
C19 C 0.9299(3) 1.20190(19) 0.84202(15) 0.0392(6) Uani 1 1 d .
C20 C 1.0505(4) 1.1713(2) 0.8148(2) 0.0619(10) Uani 1 1 d .
H20A H 1.0983 1.2312 0.7973 0.093 Uiso 1 1 calc R
H20B H 1.0245 1.1134 0.7719 0.093 Uiso 1 1 calc R
H20C H 1.1080 1.1491 0.8574 0.093 Uiso 1 1 calc R
C21 C 0.6064(3) 1.0761(2) 0.8903(2) 0.0529(8) Uani 1 1 d .
H21A H 0.6314 1.0512 0.9398 0.079 Uiso 1 1 calc R
H21B H 0.5894 1.0171 0.8483 0.079 Uiso 1 1 calc R
H21C H 0.5263 1.1085 0.8909 0.079 Uiso 1 1 calc R
C22 C 0.7535(3) 0.8579(2) 0.94925(16) 0.0406(6) Uani 1 1 d .
H22A H 0.7805 0.8063 0.9821 0.061 Uiso 1 1 calc R
H22B H 0.6991 0.8217 0.9004 0.061 Uiso 1 1 calc R
H22C H 0.7022 0.9039 0.9760 0.061 Uiso 1 1 calc R
Al2 Al 0.58406(6) 0.55949(5) 0.45408(4) 0.01985(17) Uani 1 1 d .
N3 N 0.64768(18) 0.48986(13) 0.36306(11) 0.0227(4) Uani 1 1 d .
N4 N 0.50911(19) 0.65765(14) 0.38723(10) 0.0238(4) Uani 1 1 d .
O2 O 0.55055(16) 0.43094(11) 0.48794(9) 0.0299(4) Uani 1 1 d .
H2A H 0.5934 0.3719 0.4778 0.036 Uiso 1 1 calc R
C23 C 0.5354(3) 0.78723(19) 0.29807(15) 0.0361(6) Uani 1 1 d .
H23A H 0.4460 0.7683 0.2675 0.054 Uiso 1 1 calc R
H23B H 0.5976 0.8070 0.2643 0.054 Uiso 1 1 calc R
H23C H 0.5372 0.8463 0.3384 0.054 Uiso 1 1 calc R
C24 C 0.5748(2) 0.69479(17) 0.33522(13) 0.0259(5) Uani 1 1 d .
C25 C 0.6770(2) 0.64882(18) 0.30901(14) 0.0284(5) Uani 1 1 d .
H25 H 0.7355 0.6906 0.2848 0.034 Uiso 1 1 calc R
C26 C 0.7009(2) 0.54690(18) 0.31526(13) 0.0257(5) Uani 1 1 d .
C27 C 0.7843(3) 0.5002(2) 0.26153(16) 0.0404(7) Uani 1 1 d .
H27A H 0.8541 0.4700 0.2914 0.061 Uiso 1 1 calc R
H27B H 0.8243 0.5548 0.2355 0.061 Uiso 1 1 calc R
H27C H 0.7285 0.4453 0.2228 0.061 Uiso 1 1 calc R
C28 C 0.6542(2) 0.37868(17) 0.35055(13) 0.0259(5) Uani 1 1 d .
C29 C 0.7597(3) 0.33871(19) 0.39079(14) 0.0323(6) Uani 1 1 d .
C30 C 0.7594(3) 0.2312(2) 0.37826(16) 0.0416(7) Uani 1 1 d .
H30 H 0.8304 0.2026 0.4047 0.050 Uiso 1 1 calc R
C31 C 0.6587(3) 0.1653(2) 0.32841(17) 0.0440(7) Uani 1 1 d .
H31 H 0.6592 0.0920 0.3217 0.053 Uiso 1 1 calc R
C32 C 0.5577(3) 0.2058(2) 0.28862(16) 0.0412(7) Uani 1 1 d .
H32 H 0.4891 0.1600 0.2537 0.049 Uiso 1 1 calc R
C33 C 0.5535(3) 0.31274(18) 0.29825(15) 0.0317(6) Uani 1 1 d .
C34 C 0.8708(3) 0.4082(2) 0.44516(17) 0.0460(7) Uani 1 1 d .
H34A H 0.8901 0.4742 0.4250 0.069 Uiso 1 1 calc R
H34B H 0.9495 0.3736 0.4502 0.069 Uiso 1 1 calc R
H34C H 0.8456 0.4226 0.4960 0.069 Uiso 1 1 calc R
C35 C 0.4438(3) 0.3545(2) 0.25108(18) 0.0491(8) Uani 1 1 d .
H35A H 0.4044 0.3032 0.2053 0.074 Uiso 1 1 calc R
H35B H 0.4793 0.4199 0.2348 0.074 Uiso 1 1 calc R
H35C H 0.3762 0.3677 0.2823 0.074 Uiso 1 1 calc R
C36 C 0.3924(2) 0.70325(18) 0.39862(13) 0.0271(5) Uani 1 1 d .
C37 C 0.4022(3) 0.79488(19) 0.45101(14) 0.0344(6) Uani 1 1 d .
C38 C 0.2878(3) 0.8379(2) 0.45748(16) 0.0436(7) Uani 1 1 d .
H38 H 0.2933 0.9007 0.4921 0.052 Uiso 1 1 calc R
C39 C 0.1674(3) 0.7919(2) 0.41517(18) 0.0497(8) Uani 1 1 d .
H39 H 0.0906 0.8231 0.4200 0.060 Uiso 1 1 calc R
C40 C 0.1584(3) 0.7003(2) 0.36556(17) 0.0447(7) Uani 1 1 d .
H40 H 0.0745 0.6677 0.3370 0.054 Uiso 1 1 calc R
C41 C 0.2698(2) 0.65475(19) 0.35653(14) 0.0326(6) Uani 1 1 d .
C42 C 0.2577(3) 0.5546(2) 0.30245(17) 0.0445(7) Uani 1 1 d .
H42A H 0.1661 0.5346 0.2752 0.067 Uiso 1 1 calc R
H42B H 0.2831 0.4993 0.3321 0.067 Uiso 1 1 calc R
H42C H 0.3161 0.5643 0.2647 0.067 Uiso 1 1 calc R
C43 C 0.5314(3) 0.8468(2) 0.50034(17) 0.0467(7) Uani 1 1 d .
H43A H 0.5213 0.9163 0.5247 0.070 Uiso 1 1 calc R
H43B H 0.5994 0.8537 0.4680 0.070 Uiso 1 1 calc R
H43C H 0.5576 0.8043 0.5405 0.070 Uiso 1 1 calc R
C44 C 0.7454(3) 0.6403(2) 0.52047(15) 0.0365(6) Uani 1 1 d .
H44A H 0.7212 0.6967 0.5549 0.055 Uiso 1 1 calc R
H44B H 0.8040 0.6704 0.4880 0.055 Uiso 1 1 calc R
H44C H 0.7910 0.5941 0.5515 0.055 Uiso 1 1 calc R
C1A C 0.0635(3) 0.0675(2) 0.4757(2) 0.0562(8) Uani 1 1 d U
C2A C 0.1416(6) 0.1030(5) 0.5538(4) 0.0547(14) Uani 0.50 1 d PU
C3A C 0.1211(4) 0.0498(3) 0.6126(2) 0.0708(10) Uani 1 1 d U
C4A C 0.0197(7) -0.0285(5) 0.6056(4) 0.0593(17) Uani 0.50 1 d PU
C5A C -0.0384(6) -0.0107(5) 0.4684(4) 0.0509(15) Uani 0.50 1 d PU
C1B C 0.3691(10) 0.4287(7) 1.0179(9) 0.094(3) Uani 0.50 1 d PDU
C2B C 0.3798(15) 0.4013(12) 0.9379(10) 0.116(4) Uani 0.50 1 d PDU
C3B C 0.4876(11) 0.4566(7) 0.9079(6) 0.081(2) Uani 0.50 1 d PDU
C4B C 0.5584(6) 0.5154(5) 0.9496(3) 0.0875(15) Uani 1 1 d DU
C5B C 0.5672(9) 0.5634(7) 1.0339(5) 0.059(2) Uani 0.50 1 d PDU
C6B C 0.6693(11) 0.6488(9) 1.0815(7) 0.092(3) Uani 0.50 1 d PDU

loop_
_atom_site_aniso_label
_atom_site_aniso_U_11
_atom_site_aniso_U_22
_atom_site_aniso_U_33
_atom_site_aniso_U_23
_atom_site_aniso_U_13
_atom_site_aniso_U_12
Al1 0.0226(4) 0.0200(3) 0.0167(3) 0.0005(2) 0.0010(3) 0.0015(3)
N1 0.0286(11) 0.0202(9) 0.0213(10) 0.0000(7) -0.0007(8) 0.0010(8)
N2 0.0245(10) 0.0277(10) 0.0212(10) 0.0012(8) 0.0007(8) 0.0043(8)
O1 0.0442(11) 0.0246(9) 0.0244(9) -0.0058(7) -0.0103(7) 0.0172(8)
C1 0.0623(19) 0.0363(15) 0.0273(14) 0.0015(11) -0.0107(13) 0.0109(14)
C2 0.0308(13) 0.0289(13) 0.0206(12) 0.0035(10) -0.0008(10) -0.0005(10)
C3 0.0312(13) 0.0275(12) 0.0213(12) -0.0032(9) -0.0044(10) -0.0020(10)
C4 0.0258(12) 0.0244(12) 0.0220(12) -0.0026(9) 0.0019(9) -0.0036(10)
C5 0.0429(16) 0.0373(14) 0.0264(13) -0.0065(11) 0.0006(11) 0.0098(12)
C6 0.0377(15) 0.0429(15) 0.0200(12) -0.0072(10) -0.0016(10) 0.0193(12)
C7 0.075(2) 0.0454(17) 0.0258(14) -0.0035(12) -0.0005(14) 0.0317(16)
C8 0.117(4) 0.081(3) 0.0318(17) 0.0002(16) 0.003(2) 0.072(3)
C9 0.095(3) 0.146(4) 0.0360(19) -0.008(2) -0.002(2) 0.095(3)
C10 0.0427(19) 0.133(4) 0.0395(19) -0.012(2) 0.0018(15) 0.045(2)
C11 0.0307(15) 0.077(2) 0.0269(14) -0.0122(13) 0.0005(11) 0.0198(14)
C12 0.0317(16) 0.081(2) 0.056(2) -0.0093(17) 0.0147(14) -0.0042(16)
C13 0.107(3) 0.0348(17) 0.054(2) 0.0102(14) 0.009(2) 0.0114(18)
C14 0.0415(15) 0.0243(12) 0.0201(12) 0.0016(9) -0.0025(10) 0.0040(11)
C15 0.0412(15) 0.0329(14) 0.0305(14) -0.0009(11) -0.0038(11) 0.0095(12)
C16 0.063(2) 0.0389(16) 0.0360(16) -0.0009(12) -0.0014(14) 0.0224(15)
C17 0.094(3) 0.0279(15) 0.0385(17) 0.0038(12) 0.0052(17) 0.0191(17)
C18 0.086(3) 0.0264(14) 0.0448(18) 0.0092(12) 0.0143(17) -0.0010(15)
C19 0.0577(18) 0.0284(13) 0.0309(14) 0.0071(11) 0.0098(13) -0.0001(13)
C20 0.073(2) 0.0391(17) 0.077(2) 0.0072(16) 0.038(2) -0.0092(16)
C21 0.0351(16) 0.0473(17) 0.073(2) -0.0021(15) 0.0072(15) 0.0085(14)
C22 0.0408(16) 0.0415(15) 0.0367(15) 0.0034(12) 0.0115(12) -0.0074(12)
Al2 0.0222(4) 0.0200(3) 0.0175(3) 0.0028(3) 0.0029(3) 0.0048(3)
N3 0.0239(10) 0.0210(9) 0.0235(10) 0.0026(8) 0.0045(8) 0.0045(8)
N4 0.0267(10) 0.0248(10) 0.0206(10) 0.0041(8) 0.0036(8) 0.0069(8)
O2 0.0400(10) 0.0233(8) 0.0365(10) 0.0118(7) 0.0220(8) 0.0166(7)
C23 0.0440(16) 0.0326(14) 0.0345(14) 0.0145(11) 0.0059(12) 0.0085(12)
C24 0.0315(13) 0.0241(12) 0.0203(12) 0.0035(9) 0.0012(10) 0.0017(10)
C25 0.0315(13) 0.0271(12) 0.0275(13) 0.0075(10) 0.0094(10) -0.0013(10)
C26 0.0247(12) 0.0295(12) 0.0225(12) 0.0029(9) 0.0051(10) 0.0023(10)
C27 0.0460(17) 0.0420(15) 0.0412(16) 0.0113(12) 0.0246(13) 0.0102(13)
C28 0.0302(13) 0.0238(12) 0.0269(12) 0.0027(9) 0.0135(10) 0.0064(10)
C29 0.0335(14) 0.0382(14) 0.0315(14) 0.0071(11) 0.0140(11) 0.0158(11)
C30 0.0529(18) 0.0408(15) 0.0436(16) 0.0155(13) 0.0228(14) 0.0270(14)
C31 0.069(2) 0.0268(14) 0.0447(17) 0.0054(12) 0.0272(16) 0.0158(14)
C32 0.0546(18) 0.0266(13) 0.0425(16) -0.0034(11) 0.0173(14) 0.0035(13)
C33 0.0370(14) 0.0264(13) 0.0326(14) 0.0011(10) 0.0118(11) 0.0045(11)
C34 0.0350(16) 0.0546(18) 0.0496(18) 0.0075(14) 0.0015(13) 0.0192(14)
C35 0.0472(18) 0.0338(15) 0.0555(19) -0.0096(13) -0.0090(14) 0.0048(13)
C36 0.0326(13) 0.0275(12) 0.0260(12) 0.0112(10) 0.0068(10) 0.0131(10)
C37 0.0495(16) 0.0296(13) 0.0282(13) 0.0088(10) 0.0092(12) 0.0141(12)
C38 0.064(2) 0.0403(15) 0.0365(15) 0.0117(12) 0.0168(14) 0.0287(15)
C39 0.0517(19) 0.0619(19) 0.0508(18) 0.0228(15) 0.0199(15) 0.0379(16)
C40 0.0336(15) 0.0575(18) 0.0483(17) 0.0194(14) 0.0050(13) 0.0187(14)
C41 0.0322(14) 0.0355(14) 0.0318(14) 0.0109(11) 0.0025(11) 0.0102(11)
C42 0.0359(16) 0.0413(16) 0.0511(18) 0.0037(13) -0.0061(13) 0.0065(13)
C43 0.064(2) 0.0324(15) 0.0400(16) -0.0048(12) 0.0039(14) 0.0097(14)
C44 0.0363(15) 0.0360(14) 0.0318(14) 0.0020(11) -0.0049(11) 0.0025(12)
C1A 0.0460(18) 0.0427(17) 0.089(2) 0.0176(17) 0.0252(17) 0.0156(14)
C2A 0.032(3) 0.048(3) 0.086(4) -0.001(3) 0.018(3) 0.012(2)
C3A 0.063(2) 0.074(2) 0.072(2) -0.0022(18) -0.0025(19) 0.0289(18)
C4A 0.069(4) 0.063(4) 0.073(4) 0.037(3) 0.041(4) 0.048(3)
C5A 0.044(3) 0.040(3) 0.066(4) -0.008(3) 0.001(3) 0.024(2)
C1B 0.058(5) 0.044(5) 0.193(10) 0.049(6) 0.027(7) 0.017(4)
C2B 0.094(8) 0.090(10) 0.176(10) 0.046(8) 0.006(8) 0.060(5)
C3B 0.108(6) 0.061(5) 0.085(5) 0.023(3) -0.001(4) 0.068(4)
C4B 0.093(4) 0.124(5) 0.074(3) 0.051(3) 0.033(3) 0.065(3)
C5B 0.067(5) 0.054(4) 0.070(4) 0.036(3) 0.013(4) 0.031(3)
C6B 0.096(7) 0.089(7) 0.091(5) 0.045(4) 0.012(5) -0.006(5)

loop_
_atom_type_symbol
_atom_type_description
_atom_type_scat_dispersion_real
_atom_type_scat_dispersion_imag
_atom_type_scat_source
C C 0.0033 0.0016 'International Tables Vol C Tables 4.2.6.8 and 6.1.1.4'
H H 0.0000 0.0000 'International Tables Vol C Tables 4.2.6.8 and 6.1.1.4'
N N 0.0061 0.0033 'International Tables Vol C Tables 4.2.6.8 and 6.1.1.4'
O O 0.0106 0.0060 'International Tables Vol C Tables 4.2.6.8 and 6.1.1.4'
Al Al 0.0645 0.0514 'International Tables Vol C Tables 4.2.6.8 and 6.1.1.4'

loop_
_geom_angle_atom_site_label_1
_geom_angle_atom_site_label_2
_geom_angle_atom_site_label_3
_geom_angle
_geom_angle_site_symmetry_1
_geom_angle_site_symmetry_3
O1 Al1 O1 73.16(8) 2_777 .
O1 Al1 C22 108.40(10) 2_777 .
O1 Al1 C22 106.95(11) . .
O1 Al1 N2 145.62(9) 2_777 .
O1 Al1 N2 89.71(8) . .
C22 Al1 N2 105.02(10) . .
O1 Al1 N1 89.48(7) 2_777 .
O1 Al1 N1 146.86(9) . .
C22 Al1 N1 105.24(11) . .
N2 Al1 N1 89.42(8) . .
O1 Al1 Al1 36.66(5) 2_777 2_777
O1 Al1 Al1 36.50(5) . 2_777
C22 Al1 Al1 112.21(9) . 2_777
N2 Al1 Al1 120.64(7) . 2_777
N1 Al1 Al1 121.12(6) . 2_777
C2 N1 C14 115.78(19) . .
C2 N1 Al1 121.94(15) . .
C14 N1 Al1 121.86(14) . .
C4 N2 C6 115.15(19) . .
C4 N2 Al1 122.61(16) . .
C6 N2 Al1 122.01(14) . .
Al1 O1 Al1 106.84(8) 2_777 .
Al1 O1 H1D 126.6 2_777 .
Al1 O1 H1D 126.6 . .
C2 C1 H1A 109.5 . .
C2 C1 H1B 109.5 . .
H1A C1 H1B 109.5 . .
C2 C1 H1C 109.5 . .
H1A C1 H1C 109.5 . .
H1B C1 H1C 109.5 . .
N1 C2 C3 122.9(2) . .
N1 C2 C1 120.2(2) . .
C3 C2 C1 116.8(2) . .
C2 C3 C4 126.3(2) . .
C2 C3 H3 116.8 . .
C4 C3 H3 116.8 . .
N2 C4 C3 122.8(2) . .
N2 C4 C5 120.3(2) . .
C3 C4 C5 116.8(2) . .
C4 C5 H5A 109.5 . .
C4 C5 H5B 109.5 . .
H5A C5 H5B 109.5 . .
C4 C5 H5C 109.5 . .
H5A C5 H5C 109.5 . .
H5B C5 H5C 109.5 . .
C11 C6 C7 120.7(3) . .
C11 C6 N2 118.2(2) . .
C7 C6 N2 121.1(3) . .
C8 C7 C6 118.0(3) . .
C8 C7 C13 120.4(3) . .
C6 C7 C13 121.7(3) . .
C9 C8 C7 121.7(4) . .
C9 C8 H8 119.1 . .
C7 C8 H8 119.1 . .
C10 C9 C8 119.5(3) . .
C10 C9 H9 120.2 . .
C8 C9 H9 120.2 . .
C9 C10 C11 121.1(4) . .
C9 C10 H10 119.5 . .
C11 C10 H10 119.5 . .
C10 C11 C6 119.0(3) . .
C10 C11 C12 120.7(3) . .
C6 C11 C12 120.3(2) . .
C11 C12 H12A 109.5 . .
C11 C12 H12B 109.5 . .
H12A C12 H12B 109.5 . .
C11 C12 H12C 109.5 . .
H12A C12 H12C 109.5 . .
H12B C12 H12C 109.5 . .
C7 C13 H13A 109.5 . .
C7 C13 H13B 109.5 . .
H13A C13 H13B 109.5 . .
C7 C13 H13C 109.5 . .
H13A C13 H13C 109.5 . .
H13B C13 H13C 109.5 . .
C15 C14 C19 120.3(2) . .
C15 C14 N1 120.6(2) . .
C19 C14 N1 119.0(2) . .
C14 C15 C16 118.6(3) . .
C14 C15 C21 122.0(2) . .
C16 C15 C21 119.4(3) . .
C17 C16 C15 121.5(3) . .
C17 C16 H16 119.2 . .
C15 C16 H16 119.2 . .
C16 C17 C18 119.7(3) . .
C16 C17 H17 120.1 . .
C18 C17 H17 120.1 . .
C17 C18 C19 121.2(3) . .
C17 C18 H18 119.4 . .
C19 C18 H18 119.4 . .
C18 C19 C14 118.6(3) . .
C18 C19 C20 120.7(3) . .
C14 C19 C20 120.7(2) . .
C19 C20 H20A 109.5 . .
C19 C20 H20B 109.5 . .
H20A C20 H20B 109.5 . .
C19 C20 H20C 109.5 . .
H20A C20 H20C 109.5 . .
H20B C20 H20C 109.5 . .
C15 C21 H21A 109.5 . .
C15 C21 H21B 109.5 . .
H21A C21 H21B 109.5 . .
C15 C21 H21C 109.5 . .
H21A C21 H21C 109.5 . .
H21B C21 H21C 109.5 . .
Al1 C22 H22A 109.5 . .
Al1 C22 H22B 109.5 . .
H22A C22 H22B 109.5 . .
Al1 C22 H22C 109.5 . .
H22A C22 H22C 109.5 . .
H22B C22 H22C 109.5 . .
O2 Al2 O2 73.44(8) . 2_666
O2 Al2 C44 108.52(10) . .
O2 Al2 C44 105.69(10) 2_666 .
O2 Al2 N4 144.73(9) . .
O2 Al2 N4 90.13(7) 2_666 .
C44 Al2 N4 105.88(10) . .
O2 Al2 N3 89.87(7) . .
O2 Al2 N3 148.82(8) 2_666 .
C44 Al2 N3 104.54(10) . .
N4 Al2 N3 88.88(8) . .
O2 Al2 Al2 36.84(5) . 2_666
O2 Al2 Al2 36.59(5) 2_666 2_666
C44 Al2 Al2 111.51(9) . 2_666
N4 Al2 Al2 120.61(7) . 2_666
N3 Al2 Al2 122.26(6) . 2_666
C26 N3 C28 116.38(18) . .
C26 N3 Al2 120.24(15) . .
C28 N3 Al2 122.95(14) . .
C24 N4 C36 116.01(18) . .
C24 N4 Al2 120.48(15) . .
C36 N4 Al2 123.01(14) . .
Al2 O2 Al2 106.56(7) . 2_666
Al2 O2 H2A 126.7 . .
Al2 O2 H2A 126.7 2_666 .
C24 C23 H23A 109.5 . .
C24 C23 H23B 109.5 . .
H23A C23 H23B 109.5 . .
C24 C23 H23C 109.5 . .
H23A C23 H23C 109.5 . .
H23B C23 H23C 109.5 . .
N4 C24 C25 123.0(2) . .
N4 C24 C23 120.4(2) . .
C25 C24 C23 116.5(2) . .
C26 C25 C24 125.7(2) . .
C26 C25 H25 117.1 . .
C24 C25 H25 117.1 . .
N3 C26 C25 122.5(2) . .
N3 C26 C27 120.3(2) . .
C25 C26 C27 117.1(2) . .
C26 C27 H27A 109.5 . .
C26 C27 H27B 109.5 . .
H27A C27 H27B 109.5 . .
C26 C27 H27C 109.5 . .
H27A C27 H27C 109.5 . .
H27B C27 H27C 109.5 . .
C33 C28 C29 120.9(2) . .
C33 C28 N3 118.9(2) . .
C29 C28 N3 120.3(2) . .
C30 C29 C28 118.0(2) . .
C30 C29 C34 120.2(2) . .
C28 C29 C34 121.8(2) . .
C31 C30 C29 121.5(3) . .
C31 C30 H30 119.3 . .
C29 C30 H30 119.3 . .
C32 C31 C30 119.8(2) . .
C32 C31 H31 120.1 . .
C30 C31 H31 120.1 . .
C31 C32 C33 121.3(3) . .
C31 C32 H32 119.3 . .
C33 C32 H32 119.3 . .
C32 C33 C28 118.6(2) . .
C32 C33 C35 119.7(2) . .
C28 C33 C35 121.8(2) . .
C29 C34 H34A 109.5 . .
C29 C34 H34B 109.5 . .
H34A C34 H34B 109.5 . .
C29 C34 H34C 109.5 . .
H34A C34 H34C 109.5 . .
H34B C34 H34C 109.5 . .
C33 C35 H35A 109.5 . .
C33 C35 H35B 109.5 . .
H35A C35 H35B 109.5 . .
C33 C35 H35C 109.5 . .
H35A C35 H35C 109.5 . .
H35B C35 H35C 109.5 . .
C41 C36 C37 120.3(2) . .
C41 C36 N4 119.0(2) . .
C37 C36 N4 120.7(2) . .
C38 C37 C36 118.4(3) . .
C38 C37 C43 119.5(2) . .
C36 C37 C43 122.1(2) . .
C39 C38 C37 121.6(3) . .
C39 C38 H38 119.2 . .
C37 C38 H38 119.2 . .
C38 C39 C40 119.5(3) . .
C38 C39 H39 120.3 . .
C40 C39 H39 120.3 . .
C39 C40 C41 121.1(3) . .
C39 C40 H40 119.4 . .
C41 C40 H40 119.4 . .
C40 C41 C36 119.0(2) . .
C40 C41 C42 120.3(2) . .
C36 C41 C42 120.7(2) . .
C41 C42 H42A 109.5 . .
C41 C42 H42B 109.5 . .
H42A C42 H42B 109.5 . .
C41 C42 H42C 109.5 . .
H42A C42 H42C 109.5 . .
H42B C42 H42C 109.5 . .
C37 C43 H43A 109.5 . .
C37 C43 H43B 109.5 . .
H43A C43 H43B 109.5 . .
C37 C43 H43C 109.5 . .
H43A C43 H43C 109.5 . .
H43B C43 H43C 109.5 . .
Al2 C44 H44A 109.5 . .
Al2 C44 H44B 109.5 . .
H44A C44 H44B 109.5 . .
Al2 C44 H44C 109.5 . .
H44A C44 H44C 109.5 . .
H44B C44 H44C 109.5 . .
C5A C1A C5A 54.9(5) 2_556 .
C5A C1A C2A 62.7(4) 2_556 .
C5A C1A C2A 117.0(5) . .
C5A C1A C4A 116.2(4) 2_556 2_556
C5A C1A C4A 61.8(4) . 2_556
C2A C1A C4A 178.8(4) . 2_556
C3A C2A C5A 65.9(4) . 2_556
C3A C2A C1A 120.3(5) . .
C5A C2A C1A 54.4(4) 2_556 .
C4A C3A C2A 122.4(5) . .
C4A C3A C5A 62.1(4) . 2_556
C2A C3A C5A 60.9(4) . 2_556
C3A C4A C5A 65.2(4) . 2_556
C3A C4A C1A 117.9(5) . 2_556
C5A C4A C1A 52.7(4) 2_556 2_556
C5A C5A C1A 62.7(6) 2_556 2_556
C5A C5A C1A 62.4(6) 2_556 .
C1A C5A C1A 125.1(5) 2_556 .
C5A C5A C2A 124.8(9) 2_556 2_556
C1A C5A C2A 62.9(5) 2_556 2_556
C1A C5A C2A 168.8(6) . 2_556
C5A C5A C4A 127.1(9) 2_556 2_556
C1A C5A C4A 166.7(6) 2_556 2_556
C1A C5A C4A 65.4(5) . 2_556
C2A C5A C4A 105.6(6) 2_556 2_556
C5A C5A C3A 171.6(7) 2_556 2_556
C1A C5A C3A 116.2(5) 2_556 2_556
C1A C5A C3A 118.1(6) . 2_556
C2A C5A C3A 53.3(4) 2_556 2_556
C4A C5A C3A 52.7(4) 2_556 2_556
C4B C1B C5B 85.6(9) 2_667 2_667
C4B C1B C2B 116.3(13) 2_667 .
C5B C1B C2B 30.9(8) 2_667 .
C4B C1B C6B 138.4(12) 2_667 2_667
C5B C1B C6B 52.9(8) 2_667 2_667
C2B C1B C6B 22.8(8) . 2_667
C5B C2B C6B 160(2) 2_667 2_667
C5B C2B C1B 57.7(15) 2_667 .
C6B C2B C1B 111(2) 2_667 .
C5B C2B C3B 62.2(15) 2_667 .
C6B C2B C3B 129(2) 2_667 .
C1B C2B C3B 119.2(14) . .
C4B C3B C5B 86.1(8) . 2_667
C4B C3B C2B 116.5(12) . .
C5B C3B C2B 30.6(7) 2_667 .
C1B C4B C3B 172.0(12) 2_667 .
C1B C4B C5B 52.7(9) 2_667 .
C3B C4B C5B 135.2(8) . .
C1B C4B C5B 136.1(10) 2_667 2_667
C3B C4B C5B 51.8(7) . 2_667
C5B C4B C5B 83.9(6) . 2_667
C2B C5B C1B 91.4(16) 2_667 2_667
C2B C5B C3B 87.2(17) 2_667 2_667
C1B C5B C3B 170.2(10) 2_667 2_667
C2B C5B C6B 10.2(12) 2_667 .
C1B C5B C6B 86.5(9) 2_667 .
C3B C5B C6B 93.6(8) 2_667 .
C2B C5B C4B 132.7(18) 2_667 .
C1B C5B C4B 41.7(6) 2_667 .
C3B C5B C4B 137.7(8) 2_667 .
C6B C5B C4B 128.2(8) . .
C2B C5B C4B 129.0(18) 2_667 2_667
C1B C5B C4B 137.3(9) 2_667 2_667
C3B C5B C4B 42.0(5) 2_667 2_667
C6B C5B C4B 135.6(7) . 2_667
C4B C5B C4B 96.1(6) . 2_667
C2B C6B C5B 9.7(12) 2_667 .
C2B C6B C1B 45.9(17) 2_667 2_667
C5B C6B C1B 40.6(5) . 2_667

loop_
_geom_bond_atom_site_label_1
_geom_bond_atom_site_label_2
_geom_bond_distance
_geom_bond_site_symmetry_2
Al1 O1 1.8625(16) 2_777
Al1 O1 1.8697(17) .
Al1 C22 1.978(3) .
Al1 N2 1.9890(19) .
Al1 N1 1.996(2) .
Al1 Al1 2.9970(13) 2_777
N1 C2 1.338(3) .
N1 C14 1.443(3) .
N2 C4 1.334(3) .
N2 C6 1.445(3) .
O1 Al1 1.8625(16) 2_777
O1 H1D 0.9500 .
C1 C2 1.511(3) .
C1 H1A 0.9800 .
C1 H1B 0.9800 .
C1 H1C 0.9800 .
C2 C3 1.391(3) .
C3 C4 1.394(3) .
C3 H3 0.9500 .
C4 C5 1.515(3) .
C5 H5A 0.9800 .
C5 H5B 0.9800 .
C5 H5C 0.9800 .
C6 C11 1.394(4) .
C6 C7 1.399(4) .
C7 C8 1.387(5) .
C7 C13 1.505(5) .
C8 C9 1.372(6) .
C8 H8 0.9500 .
C9 C10 1.371(6) .
C9 H9 0.9500 .
C10 C11 1.384(4) .
C10 H10 0.9500 .
C11 C12 1.510(5) .
C12 H12A 0.9800 .
C12 H12B 0.9800 .
C12 H12C 0.9800 .
C13 H13A 0.9800 .
C13 H13B 0.9800 .
C13 H13C 0.9800 .
C14 C15 1.397(4) .
C14 C19 1.399(4) .
C15 C16 1.397(4) .
C15 C21 1.497(4) .
C16 C17 1.363(5) .
C16 H16 0.9500 .
C17 C18 1.372(5) .
C17 H17 0.9500 .
C18 C19 1.398(4) .
C18 H18 0.9500 .
C19 C20 1.494(4) .
C20 H20A 0.9800 .
C20 H20B 0.9800 .
C20 H20C 0.9800 .
C21 H21A 0.9800 .
C21 H21B 0.9800 .
C21 H21C 0.9800 .
C22 H22A 0.9800 .
C22 H22B 0.9800 .
C22 H22C 0.9800 .
Al2 O2 1.8585(16) .
Al2 O2 1.8694(16) 2_666
Al2 C44 1.974(3) .
Al2 N4 1.9939(19) .
Al2 N3 1.9985(19) .
Al2 Al2 2.9882(13) 2_666
N3 C26 1.332(3) .
N3 C28 1.451(3) .
N4 C24 1.332(3) .
N4 C36 1.447(3) .
O2 Al2 1.8694(16) 2_666
O2 H2A 0.9500 .
C23 C24 1.512(3) .
C23 H23A 0.9800 .
C23 H23B 0.9800 .
C23 H23C 0.9800 .
C24 C25 1.398(3) .
C25 C26 1.397(3) .
C25 H25 0.9500 .
C26 C27 1.511(3) .
C27 H27A 0.9800 .
C27 H27B 0.9800 .
C27 H27C 0.9800 .
C28 C33 1.395(4) .
C28 C29 1.402(3) .
C29 C30 1.392(4) .
C29 C34 1.494(4) .
C30 C31 1.375(4) .
C30 H30 0.9500 .
C31 C32 1.366(4) .
C31 H31 0.9500 .
C32 C33 1.391(3) .
C32 H32 0.9500 .
C33 C35 1.501(4) .
C34 H34A 0.9800 .
C34 H34B 0.9800 .
C34 H34C 0.9800 .
C35 H35A 0.9800 .
C35 H35B 0.9800 .
C35 H35C 0.9800 .
C36 C41 1.394(3) .
C36 C37 1.401(3) .
C37 C38 1.391(4) .
C37 C43 1.503(4) .
C38 C39 1.369(4) .
C38 H38 0.9500 .
C39 C40 1.376(4) .
C39 H39 0.9500 .
C40 C41 1.388(4) .
C40 H40 0.9500 .
C41 C42 1.500(4) .
C42 H42A 0.9800 .
C42 H42B 0.9800 .
C42 H42C 0.9800 .
C43 H43A 0.9800 .
C43 H43B 0.9800 .
C43 H43C 0.9800 .
C44 H44A 0.9800 .
C44 H44B 0.9800 .
C44 H44C 0.9800 .
C1A C5A 1.346(8) 2_556
C1A C5A 1.349(7) .
C1A C2A 1.473(8) .
C1A C4A 1.542(9) 2_556
C2A C3A 1.349(8) .
C2A C5A 1.470(9) 2_556
C3A C4A 1.346(8) .
C3A C5A 1.536(7) 2_556
C4A C5A 1.495(9) 2_556
C4A C1A 1.542(9) 2_556
C5A C5A 1.243(12) 2_556
C5A C1A 1.346(8) 2_556
C5A C2A 1.470(9) 2_556
C5A C4A 1.495(9) 2_556
C5A C3A 1.536(7) 2_556
C1B C4B 1.021(11) 2_667
C1B C5B 1.221(15) 2_667
C1B C2B 1.444(17) .
C1B C6B 1.87(2) 2_667
C2B C5B 0.743(17) 2_667
C2B C6B 0.778(16) 2_667
C2B C3B 1.459(17) .
C3B C4B 1.101(9) .
C3B C5B 1.292(13) 2_667
C4B C1B 1.021(11) 2_667
C4B C5B 1.529(10) .
C4B C5B 1.640(10) 2_667
C5B C2B 0.743(17) 2_667
C5B C1B 1.221(15) 2_667
C5B C3B 1.292(13) 2_667
C5B C6B 1.498(14) .
C5B C4B 1.640(10) 2_667
C6B C2B 0.778(17) 2_667
C6B C1B 1.87(2) 2_667
